data_7226688
loop_
_publ_author_name
'Niu, Meiju'
'Li, Zhen'
'Li, Xiao'
'Huang, Xianqiang'

_publ_section_title
;
 Two Chiral Alkanolamine Schiff base Cu (II) Complexes as Potential
 Anticancer Agents: Synthesis, Structure, DNA/protein Interactions and
 Cytotoxic Activity
;
_journal_name_full 'RSC Adv.'
_journal_paper_doi 10.1039/C6RA17830H
_journal_year 2016
_chemical_absolute_configuration R
_chemical_formula_sum 'C68 H72 Cl4 Cu4 N4 O12'
_chemical_formula_weight 1533.25
_chemical_melting_point 429
_chemical_name_systematic 'Complex 1'
_space_group_crystal_system triclinic
_space_group_IT_number 1
_space_group_name_Hall 'P 1'
_space_group_name_H-M_alt 'P 1'
_symmetry_space_group_name_Hall 'P 1'
_symmetry_space_group_name_H-M 'P 1'
_atom_sites_solution_hydrogens mixed
_audit_block_doi 10.5517/cc143cn8
_audit_creation_method SHELXL-2014/7
_audit_update_record
;
2016-09-27 deposited with the CCDC.
2016-09-30 downloaded from the CCDC.
;
_cell_angle_alpha 94.5690(10)
_cell_angle_beta 101.034(2)
_cell_angle_gamma 98.800(2)
_cell_formula_units_Z 2
_cell_length_a 13.6590(12)
_cell_length_b 14.6041(13)
_cell_length_c 18.4079(16)
_cell_measurement_reflns_used 4535
_cell_measurement_temperature 298(2)
_cell_measurement_theta_max 19.169
_cell_measurement_theta_min 2.264
_cell_volume 3539.1(5)
_computing_cell_refinement 'Bruker FRAMBO'
_computing_data_collection 'Bruker FRAMBO'
_computing_data_reduction 'Bruker SAINT'
_computing_molecular_graphics 'Bruker SHELXTL'
_computing_publication_material 'Bruker SHELXTL'
_computing_structure_refinement 'SHELXL-2014/7 (Sheldrick, 2014)'
_computing_structure_solution 'SHELXS-97 (Sheldrick, 1990)'
_diffrn_ambient_temperature 298(2)
_diffrn_measured_fraction_theta_full 0.981
_diffrn_measured_fraction_theta_max 0.981
_diffrn_measurement_device_type 'CCD area detector'
_diffrn_measurement_method 'phi and omega scans'
_diffrn_radiation_type MoK\a
_diffrn_radiation_wavelength 0.71073
_diffrn_reflns_av_R_equivalents 0.0390
_diffrn_reflns_av_unetI/netI 0.1690
_diffrn_reflns_Laue_measured_fraction_full 0.981
_diffrn_reflns_Laue_measured_fraction_max 0.981
_diffrn_reflns_limit_h_max 16
_diffrn_reflns_limit_h_min -16
_diffrn_reflns_limit_k_max 11
_diffrn_reflns_limit_k_min -17
_diffrn_reflns_limit_l_max 21
_diffrn_reflns_limit_l_min -21
_diffrn_reflns_number 17897
_diffrn_reflns_point_group_measured_fraction_full 0.981
_diffrn_reflns_point_group_measured_fraction_max 0.981
_diffrn_reflns_theta_full 24.995
_diffrn_reflns_theta_max 24.995
_diffrn_reflns_theta_min 2.466
_exptl_absorpt_coefficient_mu 1.397
_exptl_crystal_colour green
_exptl_crystal_density_diffrn 1.439
_exptl_crystal_description block
_exptl_crystal_F_000 1576
_exptl_crystal_recrystallization_method 'Re-crystallisation from solvent'
_exptl_crystal_size_max 0.230
_exptl_crystal_size_mid 0.210
_exptl_crystal_size_min 0.180
_refine_diff_density_max 2.287
_refine_diff_density_min -1.726
_refine_diff_density_rms 0.146
_refine_ls_abs_structure_details
;
 Refined as an inversion twin.
;
_refine_ls_abs_structure_Flack 0.07(4)
_refine_ls_extinction_method none
_refine_ls_goodness_of_fit_ref 1.073
_refine_ls_hydrogen_treatment constr
_refine_ls_matrix_type fullcycle
_refine_ls_number_parameters 1658
_refine_ls_number_reflns 14996
_refine_ls_number_restraints 5402
_refine_ls_restrained_S_all 0.945
_refine_ls_R_factor_all 0.1947
_refine_ls_R_factor_gt 0.1141
_refine_ls_shift/su_max 0.008
_refine_ls_shift/su_mean 0.001
_refine_ls_structure_factor_coef Fsqd
_refine_ls_weighting_details 'w=1/[\s^2^(Fo^2^)+(0.1672P)^2^+5.3381P] where P=(Fo^2^+2Fc^2^)/3'
_refine_ls_weighting_scheme calc
_refine_ls_wR_factor_gt 0.2843
_refine_ls_wR_factor_ref 0.3292
_reflns_Friedel_coverage 1.000
_reflns_Friedel_fraction_full 0.981
_reflns_Friedel_fraction_max 0.981
_reflns_number_gt 7861
_reflns_number_total 14996
_reflns_threshold_expression 'I > 2\s(I)'
_cod_data_source_file c6ra17830h2.cif
_cod_data_source_block 140710c
_cod_database_code 7226688
_shelx_shelxl_version_number 2014/7
_shelx_space_group_comment
;
The symmetry employed for this shelxl refinement is uniquely defined
by the following loop, which should always be used as a source of
symmetry information in preference to the above space-group names.
They are only intended as comments.
;
_shelx_estimated_absorpt_t_min 0.739
_shelx_estimated_absorpt_t_max 0.787

loop_
_space_group_symop_operation_xyz
'x, y, z'

loop_
_atom_site_label
_atom_site_type_symbol
_atom_site_fract_x
_atom_site_fract_y
_atom_site_fract_z
_atom_site_U_iso_or_equiv
_atom_site_adp_type
_atom_site_occupancy
_atom_site_site_symmetry_order
_atom_site_calc_flag
_atom_site_refinement_flags_posn
_atom_site_refinement_flags_adp
Cu1 Cu 0.5098(2) 0.46476(19) 0.54063(14) 0.0427(7) Uani 1 1 d . U
Cu2 Cu 0.4148(2) 0.55511(17) 0.39907(13) 0.0386(7) Uani 1 1 d . U
Cu3 Cu 0.55757(19) 0.38552(18) 0.38387(15) 0.0405(7) Uani 1 1 d . U
Cu4 Cu 0.32637(19) 0.33452(19) 0.38817(15) 0.0422(7) Uani 1 1 d . U
Cu5 Cu 0.9872(2) 0.9344(3) 1.06163(19) 0.0733(11) Uani 1 1 d . U
Cu6 Cu 0.9020(2) 1.0200(3) 0.91328(18) 0.0738(11) Uani 1 1 d . U
Cu7 Cu 1.0527(2) 0.8579(3) 0.90730(19) 0.0703(11) Uani 1 1 d . U
Cu8 Cu 0.8175(2) 0.7953(3) 0.90227(19) 0.0734(11) Uani 1 1 d . U
Cl1 Cl 0.7180(7) 0.3658(8) 0.9108(5) 0.112(3) Uani 1 1 d . U
Cl2 Cl 0.5655(7) 1.0388(5) 0.3541(5) 0.086(2) Uani 1 1 d . U
Cl3 Cl 0.7575(7) 0.2462(7) 0.0641(5) 0.101(3) Uani 1 1 d . U
Cl4 Cl -0.1889(6) 0.1002(8) 0.3234(5) 0.103(3) Uani 1 1 d . U
Cl5 Cl 1.1955(8) 0.9021(8) 1.4450(6) 0.130(4) Uani 1 1 d . U
Cl6 Cl 1.0646(7) 1.5006(8) 0.8607(6) 0.109(3) Uani 1 1 d . U
Cl7 Cl 1.2753(7) 0.7679(6) 0.5867(5) 0.091(3) Uani 1 1 d . U
Cl8 Cl 0.3036(7) 0.5527(11) 0.8271(7) 0.150(5) Uani 1 1 d . U
N1 N 0.4427(15) 0.4615(14) 0.6185(11) 0.057(3) Uani 1 1 d . U
N2 N 0.4363(15) 0.6009(13) 0.3080(10) 0.050(3) Uani 1 1 d . U
N3 N 0.6602(15) 0.4651(13) 0.3455(11) 0.050(3) Uani 1 1 d . U
N4 N 0.2853(14) 0.2171(13) 0.4258(10) 0.047(3) Uani 1 1 d . U
N5 N 0.9120(16) 0.9342(19) 1.1388(13) 0.077(4) Uani 1 1 d . U
N6 N 0.9310(16) 1.065(2) 0.8202(12) 0.073(4) Uani 1 1 d . U
N7 N 1.1557(16) 0.9441(18) 0.8748(12) 0.073(3) Uani 1 1 d . U
N8 N 0.7751(15) 0.6843(19) 0.9396(12) 0.075(4) Uani 1 1 d . U
O1 O 0.6245(12) 0.4172(11) 0.5967(9) 0.053(3) Uani 1 1 d . U
O2 O 0.5761(13) 0.6465(12) 0.5897(9) 0.064(3) Uani 1 1 d . U
H2C H 0.5386 0.6574 0.5521 0.076 Uiso 1 1 calc R U
O3 O 0.3848(11) 0.4929(10) 0.4843(8) 0.040(3) Uani 1 1 d . U
O4 O 0.5739(11) 0.4932(10) 0.4567(8) 0.042(3) Uani 1 1 d . U
O5 O 0.3861(11) 0.4364(10) 0.3393(8) 0.042(3) Uani 1 1 d . U
O6 O 0.4509(13) 0.6761(11) 0.4544(9) 0.053(3) Uani 1 1 d . U
O7 O 0.5379(12) 0.2885(11) 0.3056(9) 0.054(3) Uani 1 1 d . U
O9 O 0.4590(12) 0.3157(11) 0.4329(9) 0.048(3) Uani 1 1 d . U
O10 O 0.1903(12) 0.3577(11) 0.3554(9) 0.053(3) Uani 1 1 d . U
O11 O 0.3318(14) 0.2188(13) 0.2637(10) 0.071(3) Uani 1 1 d . U
H11E H 0.3935 0.2323 0.2774 0.085 Uiso 1 1 calc R U
O12 O 1.1011(13) 0.8971(16) 1.1214(11) 0.080(3) Uani 1 1 d . U
O13 O 1.0504(14) 0.9542(16) 0.9902(11) 0.083(3) Uani 1 1 d . U
O14 O 0.8649(13) 0.9583(16) 1.0003(10) 0.074(3) Uani 1 1 d . U
O15 O 0.9413(14) 1.1461(17) 0.9646(10) 0.079(3) Uani 1 1 d . U
O16 O 0.8770(14) 0.8881(16) 0.8602(10) 0.082(3) Uani 1 1 d . U
O17 O 1.0492(14) 0.7711(15) 0.8275(11) 0.081(3) Uani 1 1 d . U
O18 O 0.9489(14) 0.7825(17) 0.9511(11) 0.081(3) Uani 1 1 d . U
O19 O 1.1895(14) 0.8111(17) 1.0172(12) 0.094(4) Uani 1 1 d . U
H19 H 1.1693 0.8247 1.0551 0.113 Uiso 1 1 d R U
O20 O 0.6811(14) 0.8090(16) 0.8604(11) 0.082(4) Uani 1 1 d . U
O21 O 0.8491(15) 0.6898(16) 0.7832(11) 0.090(4) Uani 1 1 d D U
H21C H 0.9102 0.7075 0.7879 0.108 Uiso 1 1 calc R U
H22 H 0.6862 0.3757 0.5150 0.136 Uiso 1 1 d R U
O22 O 0.7024(13) 0.3395(13) 0.4786(10) 0.066(3) Uani 1 1 d . U
O23 O 0.2235(14) 0.5557(13) 0.3576(9) 0.069(4) Uani 1 1 d . U
H23D H 0.2075 0.4993 0.3581 0.082 Uiso 1 1 d R U
H24D H 1.0070 1.1340 1.0679 0.082 Uiso 1 1 d R U
H25E H 0.6938 0.9468 0.8622 0.082 Uiso 1 1 d R U
O24 O 1.0353(15) 1.1170(17) 1.1082(11) 0.087(4) Uani 1 1 d . U
O25 O 0.7163(15) 1.0029(17) 0.8602(11) 0.089(4) Uani 1 1 d . U
C1 C 0.6422(19) 0.4091(19) 0.6656(14) 0.058(4) Uani 1 1 d . U
C2 C 0.7375(19) 0.3805(19) 0.6980(14) 0.062(4) Uani 1 1 d . U
H2 H 0.7847 0.3726 0.6687 0.075 Uiso 1 1 calc R U
C3 C 0.757(2) 0.365(2) 0.7705(14) 0.068(5) Uani 1 1 d . U
H3 H 0.8155 0.3420 0.7898 0.082 Uiso 1 1 calc R U
C4 C 0.692(2) 0.384(2) 0.8159(14) 0.065(5) Uani 1 1 d . U
C5 C 0.6009(19) 0.4067(19) 0.7896(14) 0.062(4) Uani 1 1 d . U
H5 H 0.5555 0.4117 0.8209 0.074 Uiso 1 1 calc R U
C6 C 0.5746(19) 0.4227(19) 0.7148(14) 0.057(4) Uani 1 1 d . U
C7 C 0.4767(19) 0.4453(18) 0.6864(14) 0.055(4) Uani 1 1 d . U
H7 H 0.4336 0.4485 0.7197 0.066 Uiso 1 1 calc R U
C8 C 0.3348(16) 0.4863(16) 0.6021(12) 0.045(4) Uani 1 1 d . U
H8 H 0.3250 0.5272 0.6441 0.054 Uiso 1 1 calc R U
C9 C 0.2581(17) 0.3997(17) 0.5885(14) 0.049(4) Uani 1 1 d . U
H9A H 0.2743 0.3616 0.6284 0.059 Uiso 1 1 calc R U
H9B H 0.2623 0.3649 0.5424 0.059 Uiso 1 1 calc R U
C10 C 0.1487(18) 0.4170(17) 0.5834(14) 0.050(4) Uani 1 1 d . U
C11 C 0.1149(18) 0.4305(18) 0.6470(14) 0.053(4) Uani 1 1 d . U
H11 H 0.1579 0.4278 0.6923 0.064 Uiso 1 1 calc R U
C12 C 0.015(2) 0.4489(19) 0.6472(16) 0.063(5) Uani 1 1 d . U
H12 H -0.0072 0.4563 0.6916 0.076 Uiso 1 1 calc R U
C13 C -0.047(2) 0.455(2) 0.5796(15) 0.064(5) Uani 1 1 d . U
H13 H -0.1127 0.4679 0.5770 0.077 Uiso 1 1 calc R U
C14 C -0.008(2) 0.4423(19) 0.5157(15) 0.061(5) Uani 1 1 d . U
H14 H -0.0474 0.4489 0.4698 0.074 Uiso 1 1 calc R U
C15 C 0.0849(18) 0.4204(18) 0.5181(14) 0.054(4) Uani 1 1 d . U
H15 H 0.1056 0.4074 0.4737 0.064 Uiso 1 1 calc R U
C16 C 0.3362(19) 0.5396(17) 0.5340(12) 0.049(4) Uani 1 1 d . U
H16A H 0.2675 0.5426 0.5094 0.058 Uiso 1 1 calc R U
H16B H 0.3723 0.6028 0.5494 0.058 Uiso 1 1 calc R U
C17 C 0.4776(19) 0.7588(16) 0.4273(13) 0.049(4) Uani 1 1 d . U
C18 C 0.494(2) 0.8364(17) 0.4789(15) 0.056(4) Uani 1 1 d . U
H18 H 0.4876 0.8308 0.5278 0.068 Uiso 1 1 calc R U
C19 C 0.522(2) 0.9240(18) 0.4555(15) 0.057(4) Uani 1 1 d . U
H19A H 0.5351 0.9779 0.4888 0.069 Uiso 1 1 calc R U
C20 C 0.5297(19) 0.9288(16) 0.3829(13) 0.049(4) Uani 1 1 d . U
C21 C 0.5063(19) 0.8551(16) 0.3334(14) 0.052(4) Uani 1 1 d . U
H21 H 0.5065 0.8626 0.2837 0.063 Uiso 1 1 calc R U
C22 C 0.4803(19) 0.7626(16) 0.3542(13) 0.048(4) Uani 1 1 d . U
C23 C 0.4624(18) 0.6897(14) 0.3027(11) 0.048(4) Uani 1 1 d . U
H23A H 0.4694 0.7040 0.2554 0.058 Uiso 1 1 calc DR U
C24 C 0.427(2) 0.5233(17) 0.2465(13) 0.054(4) Uani 1 1 d . U
H24A H 0.4926 0.5027 0.2513 0.064 Uiso 1 1 calc R U
C25 C 0.393(2) 0.5480(18) 0.1603(12) 0.071(4) Uani 1 1 d . U
H25A H 0.3223 0.5542 0.1520 0.085 Uiso 1 1 calc R U
H25B H 0.4314 0.6084 0.1563 0.085 Uiso 1 1 calc DR U
C26 C 0.405(3) 0.486(2) 0.1038(16) 0.082(5) Uani 1 1 d . U
C27 C 0.325(3) 0.444(2) 0.0530(16) 0.094(5) Uani 1 1 d D U
H27 H 0.2626 0.4602 0.0553 0.113 Uiso 1 1 calc R U
C28 C 0.330(3) 0.377(2) -0.0040(17) 0.102(6) Uani 1 1 d D U
H28 H 0.2727 0.3441 -0.0365 0.123 Uiso 1 1 calc R U
C29 C 0.422(3) 0.363(3) -0.0089(19) 0.102(6) Uani 1 1 d . U
H29 H 0.4257 0.3217 -0.0491 0.122 Uiso 1 1 calc R U
C30 C 0.508(3) 0.399(2) 0.0356(16) 0.096(6) Uani 1 1 d D U
H30 H 0.5695 0.3841 0.0288 0.116 Uiso 1 1 calc R U
C31 C 0.498(3) 0.461(2) 0.0943(16) 0.093(5) Uani 1 1 d D U
H31 H 0.5567 0.4881 0.1290 0.112 Uiso 1 1 calc R U
C32 C 0.3535(19) 0.4460(18) 0.2610(13) 0.056(3) Uani 1 1 d . U
H32A H 0.2855 0.4603 0.2509 0.067 Uiso 1 1 calc R U
H32B H 0.3546 0.3891 0.2304 0.067 Uiso 1 1 calc R U
C33 C 0.592(2) 0.2835(18) 0.2507(14) 0.058(4) Uani 1 1 d . U
C34 C 0.566(2) 0.1993(19) 0.1973(14) 0.062(4) Uani 1 1 d . U
H34 H 0.5133 0.1522 0.1995 0.074 Uiso 1 1 calc R U
C35 C 0.621(2) 0.1925(19) 0.1463(15) 0.060(5) Uani 1 1 d . U
H35 H 0.6074 0.1370 0.1148 0.071 Uiso 1 1 calc R U
C36 C 0.699(2) 0.263(2) 0.1356(15) 0.067(5) Uani 1 1 d . U
C37 C 0.716(2) 0.3392(19) 0.1835(14) 0.060(4) Uani 1 1 d . U
H37 H 0.7661 0.3872 0.1774 0.072 Uiso 1 1 calc R U
C38 C 0.6671(19) 0.3546(18) 0.2420(14) 0.054(4) Uani 1 1 d . U
C39 C 0.693(2) 0.4362(18) 0.2902(14) 0.057(4) Uani 1 1 d . U
H39 H 0.7449 0.4783 0.2793 0.068 Uiso 1 1 calc R U
C40 C 0.6906(19) 0.5566(18) 0.3849(14) 0.057(4) Uani 1 1 d . U
H40 H 0.6458 0.5964 0.3605 0.069 Uiso 1 1 calc R U
C41 C 0.799(2) 0.6026(19) 0.3871(17) 0.070(4) Uani 1 1 d . U
H41A H 0.8444 0.5691 0.4177 0.085 Uiso 1 1 calc R U
H41B H 0.8118 0.5951 0.3370 0.085 Uiso 1 1 calc R U
C42 C 0.827(2) 0.703(2) 0.4155(19) 0.088(5) Uani 1 1 d . U
C43 C 0.771(3) 0.764(2) 0.374(2) 0.098(5) Uani 1 1 d . U
H43 H 0.7261 0.7483 0.3281 0.118 Uiso 1 1 calc R U
C44 C 0.800(2) 0.860(3) 0.4179(18) 0.105(6) Uani 1 1 d D U
H44 H 0.7609 0.9041 0.4022 0.126 Uiso 1 1 calc R U
C45 C 0.878(2) 0.889(3) 0.4790(17) 0.100(6) Uani 1 1 d D U
H45 H 0.8917 0.9508 0.4990 0.120 Uiso 1 1 calc R U
C46 C 0.935(3) 0.829(3) 0.510(2) 0.107(6) Uani 1 1 d . U
H46 H 0.9894 0.8484 0.5498 0.128 Uiso 1 1 calc R U
C47 C 0.905(2) 0.730(2) 0.4784(19) 0.094(5) Uani 1 1 d . U
H47 H 0.9377 0.6856 0.5006 0.113 Uiso 1 1 calc R U
C48 C 0.6707(19) 0.5498(18) 0.4626(14) 0.057(4) Uani 1 1 d . U
H48A H 0.7228 0.5221 0.4922 0.068 Uiso 1 1 calc R U
H48B H 0.6715 0.6114 0.4868 0.068 Uiso 1 1 calc R U
C49 C 0.1101(17) 0.2970(17) 0.3528(13) 0.048(4) Uani 1 1 d . U
C50 C 0.0107(18) 0.320(2) 0.3194(14) 0.060(4) Uani 1 1 d . U
H50 H 0.0083 0.3784 0.3031 0.072 Uiso 1 1 calc R U
C51 C -0.0713(19) 0.263(2) 0.3122(14) 0.061(5) Uani 1 1 d . U
H51 H -0.1319 0.2804 0.2904 0.074 Uiso 1 1 calc R U
C52 C -0.0727(19) 0.175(2) 0.3361(15) 0.061(5) Uani 1 1 d . U
C53 C 0.0147(17) 0.1490(19) 0.3672(13) 0.053(4) Uani 1 1 d . U
H53 H 0.0132 0.0895 0.3820 0.063 Uiso 1 1 calc R U
C54 C 0.1045(17) 0.2068(17) 0.3779(13) 0.048(4) Uani 1 1 d . U
C55 C 0.1972(18) 0.1745(18) 0.4141(13) 0.051(4) Uani 1 1 d . U
H55 H 0.1884 0.1154 0.4299 0.061 Uiso 1 1 calc R U
C56 C 0.4642(18) 0.2200(16) 0.4357(14) 0.051(4) Uani 1 1 d . U
H56A H 0.5267 0.2125 0.4680 0.061 Uiso 1 1 calc R U
H56B H 0.4615 0.1897 0.3863 0.061 Uiso 1 1 calc R U
C57 C 0.3681(16) 0.1752(15) 0.4679(12) 0.043(4) Uani 1 1 d . U
H57 H 0.3542 0.1078 0.4530 0.051 Uiso 1 1 calc R U
C58 C 0.3774(18) 0.1912(17) 0.5488(13) 0.050(4) Uani 1 1 d . U
H58A H 0.3110 0.1740 0.5603 0.060 Uiso 1 1 calc R U
H58B H 0.3999 0.2572 0.5648 0.060 Uiso 1 1 calc R U
C59 C 0.4498(18) 0.1374(17) 0.5924(14) 0.051(4) Uani 1 1 d . U
C60 C 0.5518(19) 0.1723(19) 0.6241(14) 0.058(4) Uani 1 1 d . U
H60 H 0.5781 0.2338 0.6200 0.070 Uiso 1 1 calc R U
C61 C 0.612(2) 0.119(2) 0.6600(16) 0.069(5) Uani 1 1 d . U
H61 H 0.6804 0.1434 0.6774 0.083 Uiso 1 1 calc R U
C62 C 0.5763(19) 0.0305(19) 0.6719(15) 0.062(5) Uani 1 1 d . U
H62 H 0.6174 -0.0055 0.6990 0.074 Uiso 1 1 calc R U
C63 C 0.476(2) -0.003(2) 0.6415(15) 0.064(5) Uani 1 1 d . U
H63 H 0.4495 -0.0627 0.6489 0.077 Uiso 1 1 calc R U
C64 C 0.4164(19) 0.0458(17) 0.6026(14) 0.054(4) Uani 1 1 d . U
H64 H 0.3500 0.0181 0.5814 0.065 Uiso 1 1 calc R U
C65 C 0.808(2) 1.004(3) 1.0428(16) 0.083(4) Uani 1 1 d . U
H65A H 0.7389 0.9997 1.0150 0.100 Uiso 1 1 calc R U
H65B H 0.8376 1.0687 1.0564 0.100 Uiso 1 1 calc R U
C66 C 0.808(2) 0.952(3) 1.1132(17) 0.081(4) Uani 1 1 d . U
H66 H 0.7943 0.9958 1.1519 0.097 Uiso 1 1 calc R U
C67 C 0.946(2) 0.929(2) 1.2050(17) 0.079(4) Uani 1 1 d . U
H67 H 0.9021 0.9354 1.2371 0.095 Uiso 1 1 calc R U
C68 C 1.044(2) 0.915(2) 1.2384(16) 0.078(4) Uani 1 1 d . U
C69 C 1.117(2) 0.897(2) 1.1946(17) 0.079(4) Uani 1 1 d . U
C70 C 1.213(2) 0.885(2) 1.2356(17) 0.082(5) Uani 1 1 d . U
H70 H 1.2636 0.8744 1.2103 0.098 Uiso 1 1 calc R U
C71 C 1.231(2) 0.890(2) 1.3080(17) 0.085(5) Uani 1 1 d . U
H71 H 1.2962 0.8853 1.3323 0.102 Uiso 1 1 calc R U
C72 C 1.163(2) 0.900(3) 1.3498(17) 0.085(5) Uani 1 1 d . U
C73 C 1.072(2) 0.917(2) 1.3135(16) 0.077(5) Uani 1 1 d . U
H73 H 1.0259 0.9306 1.3421 0.093 Uiso 1 1 calc R U
C74 C 0.729(2) 0.865(2) 1.1043(17) 0.082(4) Uani 1 1 d . U
H74A H 0.7337 0.8240 1.0613 0.099 Uiso 1 1 calc R U
H74B H 0.7427 0.8318 1.1479 0.099 Uiso 1 1 calc R U
C75 C 0.626(2) 0.886(3) 1.0949(17) 0.083(5) Uani 1 1 d . U
C76 C 0.590(2) 0.926(3) 1.1480(18) 0.087(5) Uani 1 1 d . U
H76 H 0.6356 0.9439 1.1934 0.104 Uiso 1 1 calc R U
C77 C 0.495(2) 0.943(3) 1.1448(18) 0.087(6) Uani 1 1 d . U
H77 H 0.4720 0.9607 1.1873 0.105 Uiso 1 1 calc R U
C78 C 0.434(2) 0.934(3) 1.0735(18) 0.093(6) Uani 1 1 d . U
H78 H 0.3757 0.9605 1.0652 0.111 Uiso 1 1 calc R U
C79 C 0.461(2) 0.885(3) 1.0162(19) 0.099(6) Uani 1 1 d . U
H79 H 0.4158 0.8676 0.9710 0.119 Uiso 1 1 calc R U
C80 C 0.560(2) 0.863(3) 1.0269(18) 0.098(5) Uani 1 1 d . U
H80 H 0.5809 0.8317 0.9878 0.118 Uiso 1 1 calc R U
C81 C 0.962(2) 1.146(3) 0.8088(16) 0.075(4) Uani 1 1 d . U
H81 H 0.9769 1.1550 0.7625 0.089 Uiso 1 1 calc R U
C82 C 0.976(2) 1.228(3) 0.8639(16) 0.075(4) Uani 1 1 d . U
C83 C 0.968(2) 1.221(3) 0.9372(17) 0.084(4) Uani 1 1 d . U
C84 C 0.992(2) 1.305(3) 0.9880(17) 0.083(5) Uani 1 1 d . U
H84 H 0.9900 1.3011 1.0379 0.099 Uiso 1 1 calc R U
C85 C 1.019(2) 1.388(3) 0.9649(16) 0.086(5) Uani 1 1 d . U
H85 H 1.0307 1.4417 0.9978 0.104 Uiso 1 1 calc R U
C86 C 1.029(2) 1.393(3) 0.8894(17) 0.080(5) Uani 1 1 d . U
C87 C 1.011(2) 1.317(3) 0.8471(16) 0.077(5) Uani 1 1 d . U
H87 H 1.0238 1.3203 0.7993 0.093 Uiso 1 1 calc R U
C88 C 0.849(2) 0.900(2) 0.7798(15) 0.078(4) Uani 1 1 d . U
H88A H 0.7781 0.9059 0.7669 0.093 Uiso 1 1 calc R U
H88B H 0.8590 0.8460 0.7498 0.093 Uiso 1 1 calc R U
C89 C 0.918(2) 0.992(2) 0.7631(15) 0.073(4) Uani 1 1 d . U
H89 H 0.9858 0.9756 0.7663 0.087 Uiso 1 1 calc R U
C90 C 0.879(2) 1.001(2) 0.6782(15) 0.073(4) Uani 1 1 d . U
H90A H 0.8634 0.9385 0.6515 0.088 Uiso 1 1 calc R U
H90B H 0.8170 1.0259 0.6729 0.088 Uiso 1 1 calc R U
C91 C 0.949(2) 1.059(2) 0.6423(16) 0.074(4) Uani 1 1 d . U
C92 C 0.924(2) 1.133(2) 0.6053(16) 0.076(5) Uani 1 1 d . U
H92 H 0.8606 1.1490 0.6038 0.091 Uiso 1 1 calc R U
C93 C 0.993(2) 1.186(2) 0.5696(17) 0.080(5) Uani 1 1 d . U
H93 H 0.9747 1.2336 0.5422 0.096 Uiso 1 1 calc R U
C94 C 1.090(2) 1.164(2) 0.5770(16) 0.080(6) Uani 1 1 d . U
H94 H 1.1375 1.2015 0.5570 0.096 Uiso 1 1 calc R U
C95 C 1.121(2) 1.087(2) 0.6136(16) 0.084(5) Uani 1 1 d . U
H95 H 1.1861 1.0735 0.6156 0.101 Uiso 1 1 calc R U
C96 C 1.047(2) 1.031(3) 0.6484(17) 0.084(5) Uani 1 1 d . U
H96 H 1.0626 0.9797 0.6728 0.101 Uiso 1 1 calc R U
C97 C 1.153(2) 1.015(2) 0.9967(15) 0.077(4) Uani 1 1 d . U
H97A H 1.2051 0.9844 1.0227 0.092 Uiso 1 1 calc R U
H97B H 1.1548 1.0737 1.0263 0.092 Uiso 1 1 calc R U
C98 C 1.177(2) 1.036(2) 0.9217(15) 0.070(4) Uani 1 1 d . U
H98 H 1.1286 1.0740 0.8992 0.084 Uiso 1 1 calc R U
C99 C 1.286(2) 1.094(2) 0.9314(16) 0.080(5) Uani 1 1 d . U
H99A H 1.2967 1.1394 0.9748 0.096 Uiso 1 1 calc R U
H99B H 1.3337 1.0519 0.9424 0.096 Uiso 1 1 calc R U
C100 C 1.309(2) 1.142(2) 0.8712(17) 0.079(5) Uani 1 1 d . U
C101 C 1.246(2) 1.198(2) 0.8377(16) 0.078(5) Uani 1 1 d . U
H101 H 1.1871 1.2063 0.8538 0.094 Uiso 1 1 calc R U
C102 C 1.272(2) 1.239(3) 0.7824(18) 0.091(5) Uani 1 1 d . U
H102 H 1.2259 1.2731 0.7582 0.110 Uiso 1 1 calc R U
C103 C 1.356(2) 1.239(3) 0.7559(18) 0.091(6) Uani 1 1 d . U
H103 H 1.3683 1.2731 0.7170 0.109 Uiso 1 1 calc R U
C104 C 1.426(2) 1.185(3) 0.7902(17) 0.086(5) Uani 1 1 d . U
H104 H 1.4858 1.1808 0.7747 0.104 Uiso 1 1 calc R U
C105 C 1.399(2) 1.140(2) 0.8470(16) 0.080(5) Uani 1 1 d . U
H105 H 1.4437 1.1043 0.8711 0.096 Uiso 1 1 calc R U
C106 C 1.196(2) 0.929(2) 0.8198(15) 0.067(4) Uani 1 1 d . U
H106 H 1.2441 0.9774 0.8114 0.081 Uiso 1 1 calc R U
C107 C 1.175(2) 0.846(2) 0.7694(16) 0.073(4) Uani 1 1 d . U
C108 C 1.226(2) 0.846(2) 0.7103(15) 0.072(5) Uani 1 1 d . U
H108 H 1.2715 0.8991 0.7061 0.087 Uiso 1 1 calc R U
C109 C 1.212(2) 0.772(2) 0.6601(16) 0.079(5) Uani 1 1 d . U
C110 C 1.140(2) 0.694(2) 0.6652(15) 0.071(5) Uani 1 1 d . U
H110 H 1.1282 0.6421 0.6299 0.086 Uiso 1 1 calc R U
C111 C 1.091(2) 0.693(2) 0.7183(16) 0.077(5) Uani 1 1 d . U
H111 H 1.0440 0.6402 0.7191 0.092 Uiso 1 1 calc R U
C112 C 1.102(2) 0.770(2) 0.7770(15) 0.067(4) Uani 1 1 d . U
C113 C 0.958(2) 0.682(2) 0.9544(17) 0.081(4) Uani 1 1 d . U
H11A H 1.0187 0.6750 0.9886 0.097 Uiso 1 1 calc R U
H11B H 0.9559 0.6510 0.9057 0.097 Uiso 1 1 calc R U
C114 C 0.860(2) 0.648(3) 0.9842(16) 0.079(4) Uani 1 1 d . U
H114 H 0.8453 0.5800 0.9701 0.095 Uiso 1 1 calc R U
C115 C 0.867(2) 0.659(3) 1.0629(16) 0.082(4) Uani 1 1 d . U
H11C H 0.7991 0.6421 1.0723 0.098 Uiso 1 1 calc R U
H11D H 0.8889 0.7252 1.0804 0.098 Uiso 1 1 calc R U
C116 C 0.935(2) 0.606(3) 1.1078(17) 0.082(5) Uani 1 1 d . U
C117 C 0.907(2) 0.507(3) 1.1103(16) 0.084(5) Uani 1 1 d . U
H117 H 0.8433 0.4776 1.0840 0.101 Uiso 1 1 calc R U
C118 C 0.967(2) 0.456(3) 1.1485(16) 0.086(6) Uani 1 1 d . U
H118 H 0.9453 0.3939 1.1521 0.103 Uiso 1 1 calc R U
C119 C 1.067(2) 0.502(3) 1.1834(16) 0.085(6) Uani 1 1 d . U
H119 H 1.1141 0.4667 1.2055 0.102 Uiso 1 1 calc R U
C120 C 1.097(2) 0.601(3) 1.1848(17) 0.090(6) Uani 1 1 d . U
H120 H 1.1585 0.6341 1.2116 0.108 Uiso 1 1 calc R U
C121 C 1.028(2) 0.642(3) 1.1450(17) 0.088(5) Uani 1 1 d . U
H121 H 1.0475 0.7059 1.1428 0.105 Uiso 1 1 calc R U
C122 C 0.686(2) 0.637(3) 0.9265(16) 0.080(4) Uani 1 1 d . U
H122 H 0.6770 0.5801 0.9463 0.096 Uiso 1 1 calc R U
C123 C 0.598(2) 0.664(3) 0.8837(16) 0.077(4) Uani 1 1 d . U
C124 C 0.504(2) 0.607(3) 0.8745(16) 0.083(5) Uani 1 1 d . U
H124 H 0.5026 0.5505 0.8951 0.100 Uiso 1 1 calc R U
C125 C 0.419(2) 0.625(3) 0.8397(16) 0.084(5) Uani 1 1 d . U
C126 C 0.425(2) 0.707(3) 0.8121(16) 0.083(5) Uani 1 1 d . U
H126 H 0.3646 0.7202 0.7860 0.099 Uiso 1 1 calc R U
C127 C 0.509(2) 0.773(3) 0.8174(16) 0.082(5) Uani 1 1 d . U
H127 H 0.5048 0.8285 0.7969 0.098 Uiso 1 1 calc R U
C128 C 0.602(2) 0.753(3) 0.8550(16) 0.081(4) Uani 1 1 d . U
C129 C 0.742(2) 0.260(2) 0.490(2) 0.098(9) Uani 1 1 d . U
H12A H 0.7969 0.2719 0.5325 0.147 Uiso 1 1 calc R U
H12B H 0.6900 0.2119 0.4990 0.147 Uiso 1 1 calc R U
H12C H 0.7655 0.2390 0.4469 0.147 Uiso 1 1 calc R U
C130 C 0.146(3) 0.602(3) 0.3792(19) 0.098(8) Uani 1 1 d . U
H13D H 0.0825 0.5788 0.3458 0.148 Uiso 1 1 calc R U
H13E H 0.1405 0.5910 0.4290 0.148 Uiso 1 1 calc R U
H13F H 0.1637 0.6681 0.3772 0.148 Uiso 1 1 calc R U
C131 C 1.036(3) 1.174(3) 1.1655(17) 0.109(9) Uani 1 1 d . U
H13G H 1.0607 1.2362 1.1567 0.164 Uiso 1 1 calc R U
H13H H 0.9685 1.1699 1.1742 0.164 Uiso 1 1 calc R U
H13I H 1.0794 1.1575 1.2082 0.164 Uiso 1 1 calc R U
C132 C 1.239(3) 0.726(3) 1.025(2) 0.119(11) Uani 1 1 d . U
H13J H 1.2846 0.7336 1.0727 0.178 Uiso 1 1 calc R U
H13K H 1.1877 0.6722 1.0219 0.178 Uiso 1 1 calc R U
H13L H 1.2755 0.7189 0.9862 0.178 Uiso 1 1 calc R U
C133 C 0.818(3) 0.607(2) 0.733(2) 0.127(10) Uani 1 1 d D U
H13S H 0.8628 0.6064 0.6979 0.191 Uiso 1 1 calc R U
H13T H 0.8215 0.5535 0.7597 0.191 Uiso 1 1 calc R U
H13U H 0.7503 0.6047 0.7059 0.191 Uiso 1 1 calc R U
C134 C 0.571(3) 0.707(3) 0.6485(19) 0.112(9) Uani 1 1 d . U
H13A H 0.6067 0.7677 0.6440 0.168 Uiso 1 1 calc R U
H13B H 0.5020 0.7102 0.6492 0.168 Uiso 1 1 calc R U
H13C H 0.6025 0.6857 0.6940 0.168 Uiso 1 1 calc R U
C135 C 0.303(3) 0.117(3) 0.241(2) 0.104(9) Uani 1 1 d . U
H13P H 0.3166 0.1033 0.1923 0.156 Uiso 1 1 calc R U
H13Q H 0.3415 0.0846 0.2760 0.156 Uiso 1 1 calc R U
H13R H 0.2321 0.0985 0.2395 0.156 Uiso 1 1 calc R U
C136 C 0.646(3) 1.054(3) 0.8796(19) 0.108(9) Uani 1 1 d . U
H13M H 0.5806 1.0297 0.8485 0.162 Uiso 1 1 calc R U
H13N H 0.6426 1.0486 0.9308 0.162 Uiso 1 1 calc R U
H13O H 0.6654 1.1179 0.8730 0.162 Uiso 1 1 calc R U

loop_
_atom_site_aniso_label
_atom_site_aniso_U_11
_atom_site_aniso_U_22
_atom_site_aniso_U_33
_atom_site_aniso_U_23
_atom_site_aniso_U_13
_atom_site_aniso_U_12
Cu1 0.0487(16) 0.0352(16) 0.0446(16) 0.0172(13) -0.0015(13) 0.0156(13)
Cu2 0.0621(17) 0.0185(13) 0.0362(14) 0.0107(11) 0.0041(13) 0.0143(12)
Cu3 0.0459(16) 0.0207(14) 0.0551(17) 0.0077(12) 0.0115(13) 0.0031(12)
Cu4 0.0381(15) 0.0302(15) 0.0584(17) 0.0116(13) 0.0000(13) 0.0150(12)
Cu5 0.0392(17) 0.110(3) 0.065(2) -0.0109(19) 0.0022(16) 0.0182(18)
Cu6 0.057(2) 0.106(3) 0.0512(19) -0.0187(19) -0.0006(16) 0.020(2)
Cu7 0.0445(17) 0.090(3) 0.066(2) -0.0257(18) 0.0022(16) 0.0073(18)
Cu8 0.0385(17) 0.102(3) 0.074(2) -0.004(2) 0.0032(16) 0.0123(19)
Cl1 0.110(7) 0.147(9) 0.070(5) 0.055(6) -0.025(5) 0.020(6)
Cl2 0.110(6) 0.033(4) 0.130(6) 0.032(4) 0.048(5) 0.016(4)
Cl3 0.120(7) 0.124(8) 0.076(5) 0.016(5) 0.052(5) 0.031(6)
Cl4 0.044(4) 0.124(8) 0.133(7) 0.019(6) 0.009(4) 0.001(5)
Cl5 0.122(8) 0.118(8) 0.123(7) 0.047(6) -0.051(6) 0.019(6)
Cl6 0.089(6) 0.113(8) 0.118(7) -0.018(6) 0.036(5) -0.007(6)
Cl7 0.128(7) 0.063(5) 0.089(5) -0.002(4) 0.044(5) 0.014(5)
Cl8 0.057(5) 0.218(13) 0.142(8) -0.023(8) -0.020(5) -0.004(7)
N1 0.056(6) 0.040(6) 0.067(6) 0.013(6) -0.016(6) 0.013(6)
N2 0.069(6) 0.028(6) 0.053(6) 0.009(5) 0.004(6) 0.020(6)
N3 0.059(6) 0.026(6) 0.066(6) 0.014(5) 0.007(6) 0.011(5)
N4 0.042(6) 0.039(6) 0.061(6) 0.012(6) 0.002(6) 0.021(6)
N5 0.050(6) 0.106(7) 0.072(6) -0.005(6) 0.004(6) 0.018(6)
N6 0.047(6) 0.101(7) 0.068(6) -0.017(6) 0.006(6) 0.020(6)
N7 0.052(6) 0.092(6) 0.069(6) -0.017(6) 0.003(6) 0.014(6)
N8 0.043(6) 0.102(7) 0.076(7) -0.003(6) 0.012(6) 0.010(6)
O1 0.053(5) 0.047(6) 0.059(6) 0.015(5) 0.000(5) 0.017(5)
O2 0.077(6) 0.047(6) 0.063(6) 0.012(5) 0.004(5) 0.011(5)
O3 0.049(5) 0.026(5) 0.045(5) 0.017(4) -0.004(5) 0.021(4)
O4 0.052(5) 0.030(5) 0.044(5) 0.016(4) 0.007(5) 0.009(4)
O5 0.053(5) 0.026(5) 0.049(5) 0.021(4) 0.002(5) 0.013(5)
O6 0.073(6) 0.030(5) 0.056(5) 0.017(5) 0.008(5) 0.012(5)
O7 0.060(5) 0.036(5) 0.066(5) 0.012(5) 0.019(5) 0.001(5)
O9 0.051(5) 0.029(5) 0.063(5) 0.010(5) -0.004(5) 0.019(5)
O10 0.052(5) 0.044(5) 0.065(5) 0.011(5) 0.006(5) 0.020(5)
O11 0.070(6) 0.055(6) 0.083(6) 0.006(6) 0.002(6) 0.014(6)
O12 0.052(6) 0.103(7) 0.078(6) -0.004(6) 0.000(6) 0.019(6)
O13 0.053(5) 0.097(6) 0.082(6) -0.019(5) -0.016(5) 0.012(5)
O14 0.046(5) 0.103(6) 0.070(5) -0.014(5) 0.004(5) 0.023(5)
O15 0.058(6) 0.109(6) 0.064(6) -0.014(6) 0.002(5) 0.019(6)
O16 0.055(5) 0.118(6) 0.062(5) -0.018(5) -0.001(5) 0.015(5)
O17 0.056(6) 0.096(6) 0.078(6) -0.020(6) 0.005(5) 0.003(6)
O18 0.052(5) 0.101(6) 0.077(6) -0.017(6) -0.008(5) 0.015(6)
O19 0.063(6) 0.113(7) 0.093(7) -0.014(7) -0.002(6) 0.008(7)
O20 0.054(6) 0.107(7) 0.079(6) -0.004(6) 0.003(6) 0.017(6)
O21 0.062(6) 0.106(7) 0.092(6) -0.013(6) -0.001(6) 0.014(6)
O22 0.066(6) 0.048(6) 0.080(6) 0.008(6) 0.003(6) 0.010(6)
O23 0.076(7) 0.051(6) 0.075(7) 0.002(6) 0.000(6) 0.022(6)
O24 0.066(6) 0.109(7) 0.075(6) -0.017(6) -0.004(6) 0.023(6)
O25 0.066(6) 0.114(7) 0.082(6) -0.016(6) 0.006(6) 0.024(6)
C1 0.052(7) 0.053(7) 0.062(7) 0.017(7) -0.009(6) 0.008(7)
C2 0.056(8) 0.060(8) 0.066(8) 0.017(7) -0.006(7) 0.017(7)
C3 0.058(9) 0.074(9) 0.064(9) 0.023(8) -0.013(8) 0.012(8)
C4 0.056(9) 0.068(9) 0.061(9) 0.022(8) -0.017(8) 0.012(8)
C5 0.055(7) 0.065(8) 0.062(7) 0.013(7) -0.001(7) 0.011(7)
C6 0.056(7) 0.054(8) 0.055(7) 0.022(7) -0.013(7) 0.015(7)
C7 0.054(6) 0.051(7) 0.056(7) 0.016(6) 0.001(6) 0.008(6)
C8 0.049(7) 0.038(7) 0.050(7) 0.017(6) 0.011(6) 0.009(6)
C9 0.051(7) 0.041(7) 0.054(7) 0.017(6) 0.007(6) 0.007(6)
C10 0.048(8) 0.043(8) 0.063(8) 0.014(7) 0.016(7) 0.010(7)
C11 0.051(8) 0.050(8) 0.061(8) 0.015(8) 0.022(7) -0.004(8)
C12 0.056(9) 0.053(10) 0.077(10) 0.003(9) 0.011(9) 0.003(9)
C13 0.056(9) 0.061(10) 0.076(10) 0.014(9) 0.015(9) 0.006(9)
C14 0.055(9) 0.055(9) 0.071(9) 0.015(8) 0.006(8) 0.008(8)
C15 0.049(7) 0.051(7) 0.064(7) 0.015(7) 0.019(6) 0.009(7)
C16 0.057(6) 0.038(6) 0.054(6) 0.018(6) 0.011(6) 0.011(6)
C17 0.070(7) 0.025(7) 0.056(7) 0.011(6) 0.015(7) 0.016(7)
C18 0.080(8) 0.032(7) 0.061(8) 0.013(7) 0.018(7) 0.012(7)
C19 0.079(9) 0.027(8) 0.071(9) 0.010(7) 0.021(8) 0.011(8)
C20 0.068(9) 0.024(8) 0.061(8) 0.018(7) 0.025(8) 0.011(8)
C21 0.072(8) 0.034(7) 0.059(8) 0.023(7) 0.018(7) 0.018(7)
C22 0.069(7) 0.025(7) 0.055(7) 0.015(6) 0.015(7) 0.016(6)
C23 0.070(7) 0.031(6) 0.049(7) 0.014(6) 0.014(6) 0.018(6)
C24 0.073(7) 0.034(6) 0.055(7) 0.003(6) 0.004(6) 0.023(6)
C25 0.088(8) 0.058(8) 0.064(8) 0.004(7) 0.000(7) 0.028(7)
C26 0.100(9) 0.070(9) 0.070(9) -0.005(8) 0.000(9) 0.023(9)
C27 0.108(9) 0.078(9) 0.084(9) -0.012(8) -0.002(9) 0.020(9)
C28 0.119(11) 0.088(11) 0.088(10) -0.019(9) 0.002(10) 0.020(10)
C29 0.118(12) 0.088(11) 0.089(11) -0.025(10) 0.005(11) 0.022(11)
C30 0.112(11) 0.088(11) 0.083(10) -0.006(9) 0.006(10) 0.024(10)
C31 0.108(10) 0.082(10) 0.083(10) -0.008(9) 0.003(9) 0.022(9)
C32 0.066(6) 0.043(6) 0.058(6) 0.006(6) 0.003(6) 0.021(6)
C33 0.067(7) 0.041(7) 0.065(7) 0.002(7) 0.008(7) 0.015(7)
C34 0.074(8) 0.045(8) 0.067(8) 0.007(7) 0.013(7) 0.011(8)
C35 0.073(9) 0.046(9) 0.063(9) 0.006(8) 0.016(8) 0.021(8)
C36 0.075(9) 0.054(9) 0.071(9) 0.006(8) 0.001(8) 0.024(8)
C37 0.070(8) 0.049(8) 0.062(8) 0.018(7) 0.009(7) 0.014(7)
C38 0.062(7) 0.040(7) 0.062(7) 0.009(7) 0.012(7) 0.012(7)
C39 0.063(7) 0.040(7) 0.067(7) 0.010(6) 0.009(7) 0.010(7)
C40 0.062(7) 0.037(7) 0.073(7) 0.005(6) 0.011(6) 0.010(6)
C41 0.070(8) 0.046(8) 0.089(8) 0.005(7) 0.009(7) 0.005(7)
C42 0.080(9) 0.065(9) 0.109(9) -0.003(8) 0.008(8) 0.002(8)
C43 0.089(10) 0.073(10) 0.120(10) -0.001(9) 0.007(9) 0.000(9)
C44 0.097(10) 0.079(10) 0.126(11) -0.009(10) 0.005(10) 0.013(10)
C45 0.093(10) 0.083(10) 0.114(10) -0.006(9) 0.004(9) 0.010(9)
C46 0.095(10) 0.085(10) 0.124(11) -0.015(10) -0.004(10) 0.010(10)
C47 0.088(9) 0.068(9) 0.114(9) -0.003(9) 0.001(8) 0.002(9)
C48 0.061(6) 0.038(6) 0.069(6) 0.005(6) 0.010(6) 0.009(6)
C49 0.045(7) 0.043(7) 0.062(7) 0.017(7) 0.008(7) 0.022(6)
C50 0.050(8) 0.059(9) 0.074(8) 0.012(8) 0.014(8) 0.019(8)
C51 0.045(8) 0.066(9) 0.075(9) 0.013(8) 0.008(8) 0.020(8)
C52 0.044(8) 0.068(9) 0.072(9) 0.007(8) 0.014(8) 0.011(8)
C53 0.040(7) 0.055(8) 0.068(8) 0.010(7) 0.011(7) 0.020(7)
C54 0.041(7) 0.048(7) 0.059(7) 0.010(7) 0.011(6) 0.017(6)
C55 0.050(6) 0.040(6) 0.065(7) 0.011(6) 0.007(6) 0.018(6)
C56 0.055(6) 0.031(6) 0.069(6) 0.013(6) 0.008(6) 0.018(6)
C57 0.045(7) 0.029(7) 0.062(7) 0.011(6) 0.009(6) 0.027(6)
C58 0.052(7) 0.033(6) 0.068(7) 0.019(6) 0.011(6) 0.016(6)
C59 0.053(8) 0.034(8) 0.071(8) 0.015(7) 0.008(7) 0.022(7)
C60 0.057(7) 0.046(7) 0.074(7) 0.017(7) 0.005(7) 0.023(7)
C61 0.063(9) 0.055(9) 0.087(10) 0.014(9) 0.000(9) 0.019(8)
C62 0.059(10) 0.049(9) 0.082(10) 0.013(9) 0.011(9) 0.021(9)
C63 0.067(9) 0.049(9) 0.075(9) 0.019(8) 0.004(9) 0.016(8)
C64 0.051(8) 0.040(8) 0.073(9) 0.017(8) 0.012(8) 0.014(7)
C65 0.053(6) 0.115(7) 0.076(7) -0.011(7) 0.004(6) 0.021(6)
C66 0.050(7) 0.114(8) 0.078(7) -0.009(7) 0.006(7) 0.026(7)
C67 0.054(6) 0.104(7) 0.073(7) -0.003(7) -0.003(6) 0.022(7)
C68 0.050(7) 0.100(8) 0.078(8) -0.003(8) -0.001(7) 0.019(7)
C69 0.053(7) 0.098(8) 0.075(7) -0.003(7) -0.008(7) 0.015(7)
C70 0.054(8) 0.098(9) 0.083(9) 0.001(9) -0.008(8) 0.016(9)
C71 0.060(9) 0.097(10) 0.085(9) 0.001(9) -0.012(9) 0.011(9)
C72 0.062(9) 0.099(10) 0.082(9) 0.000(9) -0.013(9) 0.013(9)
C73 0.055(8) 0.092(9) 0.077(8) 0.006(8) -0.008(8) 0.022(8)
C74 0.051(7) 0.114(8) 0.081(7) -0.005(7) 0.007(7) 0.024(7)
C75 0.048(8) 0.117(9) 0.081(9) -0.002(8) 0.005(8) 0.024(8)
C76 0.055(9) 0.115(10) 0.087(10) -0.005(9) 0.006(9) 0.025(9)
C77 0.054(9) 0.116(11) 0.091(10) -0.001(10) 0.010(9) 0.024(9)
C78 0.057(10) 0.123(12) 0.097(11) -0.001(11) 0.010(10) 0.026(10)
C79 0.063(9) 0.129(11) 0.094(10) -0.009(10) -0.007(9) 0.023(10)
C80 0.065(8) 0.126(9) 0.095(9) -0.015(8) 0.002(8) 0.022(8)
C81 0.053(6) 0.103(7) 0.065(6) -0.007(6) 0.011(6) 0.016(6)
C82 0.050(7) 0.107(8) 0.064(7) -0.011(7) 0.012(7) 0.013(7)
C83 0.061(7) 0.111(8) 0.070(8) -0.016(8) 0.006(7) 0.012(8)
C84 0.065(8) 0.112(9) 0.067(8) -0.013(8) 0.012(8) 0.014(8)
C85 0.061(9) 0.115(10) 0.074(9) -0.013(9) 0.010(9) 0.006(9)
C86 0.055(9) 0.113(10) 0.072(9) -0.007(9) 0.021(8) 0.008(9)
C87 0.053(8) 0.108(9) 0.066(8) -0.011(8) 0.015(7) 0.009(8)
C88 0.056(6) 0.100(7) 0.072(7) -0.010(7) 0.008(6) 0.014(7)
C89 0.053(6) 0.098(7) 0.064(7) -0.005(6) 0.006(6) 0.020(6)
C90 0.057(8) 0.095(9) 0.067(8) 0.002(8) 0.005(7) 0.024(8)
C91 0.056(7) 0.091(8) 0.074(8) 0.006(7) 0.006(7) 0.022(7)
C92 0.056(8) 0.097(9) 0.077(9) 0.005(8) 0.008(8) 0.029(8)
C93 0.062(9) 0.098(10) 0.084(10) 0.007(9) 0.013(9) 0.027(9)
C94 0.057(10) 0.103(11) 0.084(10) 0.002(10) 0.016(9) 0.025(10)
C95 0.066(9) 0.100(10) 0.086(9) 0.004(9) 0.010(8) 0.026(9)
C96 0.071(8) 0.096(9) 0.083(8) 0.002(8) 0.009(7) 0.023(8)
C97 0.056(6) 0.100(7) 0.069(7) -0.015(7) 0.008(6) 0.013(7)
C98 0.052(7) 0.090(7) 0.066(7) -0.016(7) 0.014(6) 0.013(7)
C99 0.061(8) 0.095(9) 0.078(8) -0.010(8) 0.010(7) 0.010(8)
C100 0.057(8) 0.100(9) 0.076(8) -0.015(8) 0.014(7) 0.010(8)
C101 0.059(8) 0.100(9) 0.075(9) 0.004(8) 0.022(8) 0.007(8)
C102 0.074(9) 0.106(10) 0.089(9) 0.001(9) 0.010(9) 0.014(9)
C103 0.075(10) 0.108(12) 0.085(11) 0.001(10) 0.009(10) 0.014(10)
C104 0.069(10) 0.105(11) 0.085(10) 0.001(9) 0.024(9) 0.011(9)
C105 0.063(8) 0.097(9) 0.078(9) 0.004(8) 0.016(8) 0.011(8)
C106 0.052(6) 0.083(7) 0.062(7) -0.011(6) 0.012(6) 0.008(6)
C107 0.056(7) 0.085(8) 0.070(8) -0.015(7) 0.007(7) 0.008(7)
C108 0.060(8) 0.077(9) 0.072(8) -0.014(8) 0.001(8) 0.014(8)
C109 0.069(9) 0.086(10) 0.074(9) -0.017(9) 0.000(9) 0.019(9)
C110 0.066(9) 0.077(10) 0.067(9) -0.010(9) 0.006(8) 0.022(9)
C111 0.060(8) 0.084(9) 0.077(8) -0.016(8) 0.004(8) 0.009(8)
C112 0.053(7) 0.081(8) 0.063(7) -0.014(7) 0.007(7) 0.010(7)
C113 0.053(6) 0.104(7) 0.078(7) -0.007(7) 0.003(6) 0.010(6)
C114 0.048(7) 0.105(8) 0.079(7) -0.002(7) 0.006(7) 0.010(7)
C115 0.049(7) 0.105(8) 0.083(8) -0.008(7) 0.004(7) 0.008(7)
C116 0.049(8) 0.107(10) 0.081(9) -0.003(9) 0.002(8) 0.006(9)
C117 0.057(9) 0.110(10) 0.075(9) -0.005(9) 0.002(8) 0.006(9)
C118 0.060(9) 0.109(11) 0.079(10) -0.007(10) 0.003(9) 0.010(9)
C119 0.059(10) 0.112(12) 0.078(10) 0.010(10) -0.002(9) 0.015(10)
C120 0.056(9) 0.114(11) 0.088(10) -0.002(10) -0.003(9) 0.009(10)
C121 0.059(8) 0.108(9) 0.084(8) -0.007(8) -0.002(7) 0.008(8)
C122 0.048(7) 0.107(8) 0.078(7) -0.007(7) 0.007(7) 0.009(7)
C123 0.049(7) 0.105(8) 0.072(8) -0.008(7) 0.007(7) 0.013(7)
C124 0.052(7) 0.108(9) 0.081(8) -0.009(8) 0.001(7) 0.011(8)
C125 0.053(9) 0.114(10) 0.074(9) -0.015(9) 0.001(8) 0.011(9)
C126 0.050(8) 0.110(10) 0.080(9) -0.010(9) -0.002(9) 0.018(9)
C127 0.054(8) 0.108(10) 0.077(9) -0.011(9) 0.003(8) 0.020(8)
C128 0.052(7) 0.107(8) 0.075(7) -0.012(7) 0.003(7) 0.014(7)
C129 0.077(16) 0.073(17) 0.131(18) -0.011(16) -0.001(15) 0.014(14)
C130 0.107(17) 0.091(17) 0.102(17) 0.011(15) 0.012(15) 0.046(15)
C131 0.109(17) 0.137(18) 0.075(15) -0.024(15) 0.005(14) 0.035(16)
C132 0.079(19) 0.10(2) 0.17(2) 0.04(2) 0.017(19) 0.017(18)
C133 0.105(17) 0.109(18) 0.140(18) -0.020(17) -0.020(16) 0.009(16)
C134 0.121(17) 0.095(17) 0.100(16) -0.016(15) -0.024(15) 0.029(16)
C135 0.079(17) 0.10(2) 0.13(2) -0.005(18) 0.020(16) 0.001(16)
C136 0.092(17) 0.13(2) 0.097(17) 0.005(17) 0.016(15) 0.025(17)

loop_
_atom_type_symbol
_atom_type_description
_atom_type_scat_dispersion_real
_atom_type_scat_dispersion_imag
_atom_type_scat_source
C C 0.0033 0.0016 'International Tables Vol C Tables 4.2.6.8 and 6.1.1.4'
H H 0.0000 0.0000 'International Tables Vol C Tables 4.2.6.8 and 6.1.1.4'
N N 0.0061 0.0033 'International Tables Vol C Tables 4.2.6.8 and 6.1.1.4'
O O 0.0106 0.0060 'International Tables Vol C Tables 4.2.6.8 and 6.1.1.4'
Cl Cl 0.1484 0.1585 'International Tables Vol C Tables 4.2.6.8 and 6.1.1.4'
Cu Cu 0.3201 1.2651 'International Tables Vol C Tables 4.2.6.8 and 6.1.1.4'

loop_
_geom_angle_atom_site_label_1
_geom_angle_atom_site_label_2
_geom_angle_atom_site_label_3
_geom_angle
N1 Cu1 O3 84.5(7)
N1 Cu1 O1 92.8(8)
O3 Cu1 O1 171.3(7)
N1 Cu1 O4 168.5(8)
O3 Cu1 O4 88.7(6)
O1 Cu1 O4 95.2(6)
N1 Cu1 O2 86.2(7)
O3 Cu1 O2 91.0(6)
O1 Cu1 O2 97.1(6)
O4 Cu1 O2 84.6(6)
N1 Cu1 O9 117.5(7)
O3 Cu1 O9 80.0(5)
O1 Cu1 O9 94.0(6)
O4 Cu1 O9 70.2(6)
O2 Cu1 O9 153.2(5)
O5 Cu2 N2 82.9(7)
O5 Cu2 O6 175.8(7)
N2 Cu2 O6 93.6(7)
O5 Cu2 O3 89.8(6)
N2 Cu2 O3 172.5(8)
O6 Cu2 O3 93.7(6)
O5 Cu2 O4 82.1(5)
N2 Cu2 O4 107.5(7)
O6 Cu2 O4 96.7(6)
O3 Cu2 O4 73.0(5)
O5 Cu2 O23 84.8(6)
N2 Cu2 O23 89.6(7)
O6 Cu2 O23 97.6(7)
O3 Cu2 O23 88.1(6)
O4 Cu2 O23 156.9(5)
O7 Cu3 O4 174.3(6)
O7 Cu3 O9 92.6(7)
O4 Cu3 O9 90.5(6)
O7 Cu3 N3 93.9(8)
O4 Cu3 N3 83.2(7)
O9 Cu3 N3 173.4(8)
O7 Cu3 O5 94.9(6)
O4 Cu3 O5 81.4(6)
O9 Cu3 O5 72.5(5)
N3 Cu3 O5 108.1(6)
O7 Cu3 O22 101.0(7)
O4 Cu3 O22 83.8(6)
O9 Cu3 O22 89.3(6)
N3 Cu3 O22 88.3(7)
O5 Cu3 O22 156.3(5)
O9 Cu4 N4 83.0(7)
O9 Cu4 O10 172.9(7)
N4 Cu4 O10 95.1(7)
O9 Cu4 O5 89.7(6)
N4 Cu4 O5 167.2(7)
O10 Cu4 O5 93.3(6)
O9 Cu4 O3 81.0(6)
N4 Cu4 O3 119.3(7)
O10 Cu4 O3 94.0(6)
O5 Cu4 O3 69.6(5)
O9 Cu4 O11 89.7(6)
N4 Cu4 O11 82.8(7)
O10 Cu4 O11 96.9(6)
O5 Cu4 O11 86.6(6)
O3 Cu4 O11 154.3(5)
O13 Cu5 O12 92.3(9)
O13 Cu5 N5 169.8(12)
O12 Cu5 N5 94.1(9)
O13 Cu5 O14 90.0(9)
O12 Cu5 O14 173.8(10)
N5 Cu5 O14 84.4(9)
O13 Cu5 O24 88.6(9)
O12 Cu5 O24 97.4(8)
N5 Cu5 O24 82.8(9)
O14 Cu5 O24 88.4(8)
O13 Cu5 O18 66.6(8)
O12 Cu5 O18 95.8(8)
N5 Cu5 O18 120.4(9)
O14 Cu5 O18 79.8(7)
O24 Cu5 O18 152.3(7)
O15 Cu6 N6 90.9(10)
O15 Cu6 O14 96.5(9)
N6 Cu6 O14 172.5(10)
O15 Cu6 O16 173.9(8)
N6 Cu6 O16 87.4(10)
O14 Cu6 O16 85.3(9)
O15 Cu6 O25 105.3(8)
N6 Cu6 O25 89.6(8)
O14 Cu6 O25 87.5(7)
O16 Cu6 O25 80.6(8)
O15 Cu6 O13 95.5(7)
N6 Cu6 O13 113.5(8)
O14 Cu6 O13 66.8(7)
O16 Cu6 O13 79.8(7)
O25 Cu6 O13 148.7(8)
O17 Cu7 N7 90.4(9)
O17 Cu7 O18 96.9(9)
N7 Cu7 O18 172.7(10)
O17 Cu7 O13 176.9(9)
N7 Cu7 O13 89.7(10)
O18 Cu7 O13 83.0(9)
O17 Cu7 O16 94.3(8)
N7 Cu7 O16 112.4(9)
O18 Cu7 O16 67.2(8)
O13 Cu7 O16 82.8(7)
O17 Cu7 O19 103.6(8)
N7 Cu7 O19 92.4(8)
O18 Cu7 O19 85.9(7)
O13 Cu7 O19 79.5(8)
O16 Cu7 O19 149.3(7)
O16 Cu8 N8 167.8(10)
O16 Cu8 O18 86.9(10)
N8 Cu8 O18 85.1(10)
O16 Cu8 O20 95.8(9)
N8 Cu8 O20 92.7(10)
O18 Cu8 O20 175.4(9)
O16 Cu8 O21 82.8(8)
N8 Cu8 O21 87.5(9)
O18 Cu8 O21 86.8(8)
O20 Cu8 O21 97.2(8)
O16 Cu8 O14 70.0(8)
N8 Cu8 O14 117.6(8)
O18 Cu8 O14 80.9(8)
O20 Cu8 O14 96.5(8)
O21 Cu8 O14 150.6(6)
C7 N1 C8 116(2)
C7 N1 Cu1 127.8(19)
C8 N1 Cu1 116.0(13)
C23 N2 C24 125.0(19)
C23 N2 Cu2 122.4(15)
C24 N2 Cu2 112.4(14)
C39 N3 C40 125(2)
C39 N3 Cu3 121.0(18)
C40 N3 Cu3 113.9(17)
C55 N4 C57 119(2)
C55 N4 Cu4 124.6(17)
C57 N4 Cu4 116.0(14)
C67 N5 C66 121(3)
C67 N5 Cu5 125(2)
C66 N5 Cu5 112.8(18)
C81 N6 C89 119(3)
C81 N6 Cu6 128(2)
C89 N6 Cu6 113(2)
C106 N7 C98 123(2)
C106 N7 Cu7 127(2)
C98 N7 Cu7 110.3(17)
C122 N8 C114 120(3)
C122 N8 Cu8 127(2)
C114 N8 Cu8 112.9(18)
C1 O1 Cu1 126.7(17)
C134 O2 Cu1 137(2)
C134 O2 H2C 109.5
Cu1 O2 H2C 86.5
C16 O3 Cu1 108.6(13)
C16 O3 Cu2 117.8(12)
Cu1 O3 Cu2 108.6(7)
C16 O3 Cu4 133.2(13)
Cu1 O3 Cu4 99.0(6)
Cu2 O3 Cu4 86.3(5)
C48 O4 Cu3 110.0(14)
C48 O4 Cu1 125.1(13)
Cu3 O4 Cu1 112.6(7)
C48 O4 Cu2 119.0(13)
Cu3 O4 Cu2 97.5(6)
Cu1 O4 Cu2 87.8(6)
C32 O5 Cu2 111.5(13)
C32 O5 Cu4 123.3(13)
Cu2 O5 Cu4 113.5(7)
C32 O5 Cu3 119.1(14)
Cu2 O5 Cu3 97.5(6)
Cu4 O5 Cu3 87.2(5)
C17 O6 Cu2 126.7(14)
C33 O7 Cu3 126.9(14)
C56 O9 Cu4 111.9(14)
C56 O9 Cu3 115.7(14)
Cu4 O9 Cu3 108.7(7)
C56 O9 Cu1 132.0(14)
Cu4 O9 Cu1 99.0(6)
Cu3 O9 Cu1 85.6(5)
C49 O10 Cu4 123.8(14)
C135 O11 Cu4 134.6(18)
C135 O11 H11E 109.5
Cu4 O11 H11E 85.0
C69 O12 Cu5 125.2(19)
C97 O13 Cu5 126.3(16)
C97 O13 Cu7 100.7(16)
Cu5 O13 Cu7 124.6(12)
C97 O13 Cu6 113.4(18)
Cu5 O13 Cu6 92.7(8)
Cu7 O13 Cu6 93.6(7)
C65 O14 Cu5 111.4(17)
C65 O14 Cu6 117(2)
Cu5 O14 Cu6 108.1(9)
C65 O14 Cu8 132.2(17)
Cu5 O14 Cu8 99.0(8)
Cu6 O14 Cu8 84.9(6)
C83 O15 Cu6 127.7(19)
C88 O16 Cu8 123.8(17)
C88 O16 Cu6 104.4(18)
Cu8 O16 Cu6 118.6(10)
C88 O16 Cu7 116.9(16)
Cu8 O16 Cu7 94.4(9)
Cu6 O16 Cu7 95.3(7)
C112 O17 Cu7 132.2(19)
C113 O18 Cu8 111.0(16)
C113 O18 Cu7 115.8(17)
Cu8 O18 Cu7 110.1(11)
C113 O18 Cu5 132.2(17)
Cu8 O18 Cu5 99.1(9)
Cu7 O18 Cu5 85.2(8)
C132 O19 Cu7 132(2)
C132 O19 H19 109.8
Cu7 O19 H19 104.1
C128 O20 Cu8 129(2)
C133 O21 Cu8 148(2)
C133 O21 H21C 109.5
Cu8 O21 H21C 99.0
C129 O22 Cu3 135.7(18)
C129 O22 H22 123.6
Cu3 O22 H22 89.3
C130 O23 Cu2 139.4(18)
C130 O23 H23D 109.4
Cu2 O23 H23D 94.1
C131 O24 Cu5 140(2)
C131 O24 H24D 113.1
Cu5 O24 H24D 95.1
C136 O25 Cu6 130(2)
C136 O25 H25E 106.8
Cu6 O25 H25E 104.3
O1 C1 C6 125(2)
O1 C1 C2 118(2)
C6 C1 C2 117(2)
C3 C2 C1 120(3)
C3 C2 H2 119.9
C1 C2 H2 119.9
C2 C3 C4 120(3)
C2 C3 H3 119.9
C4 C3 H3 119.9
C5 C4 C3 123(2)
C5 C4 Cl1 116(2)
C3 C4 Cl1 120(2)
C4 C5 C6 120(3)
C4 C5 H5 120.1
C6 C5 H5 120.1
C5 C6 C7 120(2)
C5 C6 C1 120(2)
C7 C6 C1 120(2)
N1 C7 C6 126(2)
N1 C7 H7 117.0
C6 C7 H7 117.0
C9 C8 C16 114(2)
C9 C8 N1 109.8(18)
C16 C8 N1 102.4(17)
C9 C8 H8 110.1
C16 C8 H8 110.1
N1 C8 H8 110.1
C8 C9 C10 114(2)
C8 C9 H9A 108.8
C10 C9 H9A 108.8
C8 C9 H9B 108.8
C10 C9 H9B 108.8
H9A C9 H9B 107.7
C15 C10 C11 118(2)
C15 C10 C9 123(2)
C11 C10 C9 119(2)
C10 C11 C12 122(2)
C10 C11 H11 118.9
C12 C11 H11 118.9
C13 C12 C11 118(3)
C13 C12 H12 120.8
C11 C12 H12 120.8
C12 C13 C14 117(3)
C12 C13 H13 121.5
C14 C13 H13 121.5
C15 C14 C13 122(2)
C15 C14 H14 118.8
C13 C14 H14 118.8
C14 C15 C10 122(3)
C14 C15 H15 119.2
C10 C15 H15 119.2
O3 C16 C8 109.0(19)
O3 C16 H16A 109.9
C8 C16 H16A 109.9
O3 C16 H16B 109.9
C8 C16 H16B 109.9
H16A C16 H16B 108.3
C22 C17 O6 122(2)
C22 C17 C18 124(2)
O6 C17 C18 114(2)
C17 C18 C19 118(2)
C17 C18 H18 121.0
C19 C18 H18 121.0
C20 C19 C18 119(2)
C20 C19 H19A 120.6
C18 C19 H19A 120.6
C21 C20 C19 122(2)
C21 C20 Cl2 119.1(18)
C19 C20 Cl2 118.6(19)
C20 C21 C22 122(2)
C20 C21 H21 119.2
C22 C21 H21 119.2
C23 C22 C17 126(2)
C23 C22 C21 119(2)
C17 C22 C21 115(2)
N2 C23 C22 130(2)
N2 C23 H23A 114.9
C22 C23 H23A 114.9
C32 C24 N2 106(2)
C32 C24 C25 110(2)
N2 C24 C25 116.9(18)
C32 C24 H24A 107.8
N2 C24 H24A 107.8
C25 C24 H24A 107.8
C26 C25 C24 118(2)
C26 C25 H25A 107.9
C24 C25 H25A 107.9
C26 C25 H25B 107.9
C24 C25 H25B 107.9
H25A C25 H25B 107.2
C27 C26 C25 120(3)
C27 C26 C31 115(3)
C25 C26 C31 125(3)
C26 C27 C28 123(3)
C26 C27 H27 118.3
C28 C27 H27 118.3
C29 C28 C27 116(4)
C29 C28 H28 122.1
C27 C28 H28 122.1
C30 C29 C28 128(4)
C30 C29 H29 115.8
C28 C29 H29 115.8
C29 C30 C31 114(4)
C29 C30 H30 123.1
C31 C30 H30 123.1
C30 C31 C26 124(3)
C30 C31 H31 118.2
C26 C31 H31 118.2
O5 C32 C24 104.7(19)
O5 C32 H32A 110.8
C24 C32 H32A 110.8
O5 C32 H32B 110.8
C24 C32 H32B 110.8
H32A C32 H32B 108.9
O7 C33 C38 123(2)
O7 C33 C34 118(2)
C38 C33 C34 119(2)
C35 C34 C33 118(3)
C35 C34 H34 121.1
C33 C34 H34 121.1
C34 C35 C36 125(3)
C34 C35 H35 117.4
C36 C35 H35 117.4
C37 C36 C35 115(3)
C37 C36 Cl3 126(2)
C35 C36 Cl3 120(2)
C36 C37 C38 126(3)
C36 C37 H37 116.8
C38 C37 H37 116.8
C39 C38 C33 121(3)
C39 C38 C37 122(2)
C33 C38 C37 117(2)
N3 C39 C38 133(3)
N3 C39 H39 113.4
C38 C39 H39 113.4
N3 C40 C48 107(2)
N3 C40 C41 116(2)
C48 C40 C41 111(2)
N3 C40 H40 107.5
C48 C40 H40 107.5
C41 C40 H40 107.5
C42 C41 C40 117(3)
C42 C41 H41A 108.1
C40 C41 H41A 108.1
C42 C41 H41B 108.1
C40 C41 H41B 108.1
H41A C41 H41B 107.3
C47 C42 C43 126(3)
C47 C42 C41 119(3)
C43 C42 C41 115(3)
C42 C43 C44 107(3)
C42 C43 H43 126.6
C44 C43 H43 126.6
C45 C44 C43 127(4)
C45 C44 H44 116.3
C43 C44 H44 116.3
C46 C45 C44 122(4)
C46 C45 H45 119.2
C44 C45 H45 119.2
C45 C46 C47 116(3)
C45 C46 H46 122.0
C47 C46 H46 122.0
C42 C47 C46 121(3)
C42 C47 H47 119.4
C46 C47 H47 119.4
O4 C48 C40 108.4(19)
O4 C48 H48A 110.0
C40 C48 H48A 110.0
O4 C48 H48B 110.0
C40 C48 H48B 110.0
H48A C48 H48B 108.4
O10 C49 C54 128(2)
O10 C49 C50 118(2)
C54 C49 C50 114(2)
C51 C50 C49 122(3)
C51 C50 H50 118.8
C49 C50 H50 118.8
C50 C51 C52 121(3)
C50 C51 H51 119.3
C52 C51 H51 119.3
C53 C52 C51 119(2)
C53 C52 Cl4 122(2)
C51 C52 Cl4 118(2)
C52 C53 C54 122(3)
C52 C53 H53 118.9
C54 C53 H53 118.9
C53 C54 C49 120(2)
C53 C54 C55 119(2)
C49 C54 C55 120(2)
N4 C55 C54 127(2)
N4 C55 H55 116.3
C54 C55 H55 116.3
O9 C56 C57 106.6(18)
O9 C56 H56A 110.4
C57 C56 H56A 110.4
O9 C56 H56B 110.4
C57 C56 H56B 110.4
H56A C56 H56B 108.6
C58 C57 N4 112.7(18)
C58 C57 C56 116(2)
N4 C57 C56 102.0(16)
C58 C57 H57 108.4
N4 C57 H57 108.4
C56 C57 H57 108.5
C57 C58 C59 114(2)
C57 C58 H58A 108.8
C59 C58 H58A 108.8
C57 C58 H58B 108.8
C59 C58 H58B 108.8
H58A C58 H58B 107.7
C64 C59 C60 115(2)
C64 C59 C58 120(2)
C60 C59 C58 125(2)
C61 C60 C59 122(3)
C61 C60 H60 119.2
C59 C60 H60 119.2
C60 C61 C62 122(3)
C60 C61 H61 119.1
C62 C61 H61 119.1
C61 C62 C63 116(3)
C61 C62 H62 122.0
C63 C62 H62 122.0
C64 C63 C62 124(3)
C64 C63 H63 118.1
C62 C63 H63 118.1
C63 C64 C59 121(3)
C63 C64 H64 119.3
C59 C64 H64 119.3
O14 C65 C66 106(3)
O14 C65 H65A 110.5
C66 C65 H65A 110.5
O14 C65 H65B 110.5
C66 C65 H65B 110.5
H65A C65 H65B 108.7
N5 C66 C74 112(3)
N5 C66 C65 107(2)
C74 C66 C65 115(3)
N5 C66 H66 107.1
C74 C66 H66 107.1
C65 C66 H66 107.1
N5 C67 C68 128(3)
N5 C67 H67 115.8
C68 C67 H67 115.8
C73 C68 C67 121(3)
C73 C68 C69 117(3)
C67 C68 C69 121(3)
O12 C69 C70 120(3)
O12 C69 C68 124(3)
C70 C69 C68 116(3)
C71 C70 C69 121(3)
C71 C70 H70 119.5
C69 C70 H70 119.5
C70 C71 C72 125(3)
C70 C71 H71 117.7
C72 C71 H71 117.7
C71 C72 C73 116(3)
C71 C72 Cl5 120(3)
C73 C72 Cl5 124(3)
C72 C73 C68 125(3)
C72 C73 H73 117.6
C68 C73 H73 117.6
C75 C74 C66 112(3)
C75 C74 H74A 109.3
C66 C74 H74A 109.3
C75 C74 H74B 109.3
C66 C74 H74B 109.3
H74A C74 H74B 108.0
C76 C75 C80 117(3)
C76 C75 C74 124(3)
C80 C75 C74 119(3)
C75 C76 C77 127(3)
C75 C76 H76 116.3
C77 C76 H76 116.3
C76 C77 C78 116(3)
C76 C77 H77 122.1
C78 C77 H77 122.1
C79 C78 C77 119(3)
C79 C78 H78 120.5
C77 C78 H78 120.5
C78 C79 C80 119(3)
C78 C79 H79 120.5
C80 C79 H79 120.5
C75 C80 C79 120(3)
C75 C80 H80 119.9
C79 C80 H80 119.9
N6 C81 C82 124(3)
N6 C81 H81 117.9
C82 C81 H81 117.9
C83 C82 C87 116(3)
C83 C82 C81 123(3)
C87 C82 C81 121(3)
O15 C83 C82 126(3)
O15 C83 C84 116(3)
C82 C83 C84 118(4)
C85 C84 C83 121(3)
C85 C84 H84 119.5
C83 C84 H84 119.5
C84 C85 C86 120(3)
C84 C85 H85 120.0
C86 C85 H85 120.0
C87 C86 C85 117(3)
C87 C86 Cl6 124(3)
C85 C86 Cl6 119(3)
C86 C87 C82 128(3)
C86 C87 H87 116.2
C82 C87 H87 116.2
O16 C88 C89 109(2)
O16 C88 H88A 109.8
C89 C88 H88A 109.8
O16 C88 H88B 109.8
C89 C88 H88B 109.8
H88A C88 H88B 108.3
N6 C89 C90 124(3)
N6 C89 C88 111(2)
C90 C89 C88 105(2)
N6 C89 H89 104.9
C90 C89 H89 104.9
C88 C89 H89 104.9
C91 C90 C89 116(2)
C91 C90 H90A 108.3
C89 C90 H90A 108.3
C91 C90 H90B 108.3
C89 C90 H90B 108.3
H90A C90 H90B 107.4
C92 C91 C96 123(3)
C92 C91 C90 123(3)
C96 C91 C90 114(3)
C91 C92 C93 122(3)
C91 C92 H92 119.3
C93 C92 H92 119.2
C94 C93 C92 118(3)
C94 C93 H93 121.1
C92 C93 H93 121.1
C93 C94 C95 124(3)
C93 C94 H94 118.1
C95 C94 H94 118.1
C94 C95 C96 118(3)
C94 C95 H95 121.2
C96 C95 H95 121.2
C91 C96 C95 116(3)
C91 C96 H96 121.8
C95 C96 H96 121.8
O13 C97 C98 113(2)
O13 C97 H97A 108.9
C98 C97 H97A 108.9
O13 C97 H97B 108.9
C98 C97 H97B 108.9
H97A C97 H97B 107.8
N7 C98 C97 106(3)
N7 C98 C99 117(2)
C97 C98 C99 111(2)
N7 C98 H98 107.6
C97 C98 H98 107.6
C99 C98 H98 107.6
C100 C99 C98 118(2)
C100 C99 H99A 107.8
C98 C99 H99A 107.8
C100 C99 H99B 107.8
C98 C99 H99B 107.8
H99A C99 H99B 107.1
C101 C100 C105 118(3)
C101 C100 C99 120(3)
C105 C100 C99 122(3)
C102 C101 C100 117(3)
C102 C101 H101 121.5
C100 C101 H101 121.5
C101 C102 C103 129(4)
C101 C102 H102 115.6
C103 C102 H102 115.7
C102 C103 C104 117(3)
C102 C103 H103 121.7
C104 C103 H103 121.7
C105 C104 C103 116(3)
C105 C104 H104 122.0
C103 C104 H104 122.0
C104 C105 C100 124(3)
C104 C105 H105 117.9
C100 C105 H105 117.9
N7 C106 C107 126(3)
N7 C106 H106 116.8
C107 C106 H106 116.8
C108 C107 C112 122(3)
C108 C107 C106 117(3)
C112 C107 C106 121(3)
C109 C108 C107 122(3)
C109 C108 H108 119.2
C107 C108 H108 119.2
C108 C109 C110 118(3)
C108 C109 Cl7 123(3)
C110 C109 Cl7 118(2)
C111 C110 C109 121(3)
C111 C110 H110 119.6
C109 C110 H110 119.6
C110 C111 C112 125(3)
C110 C111 H111 117.4
C112 C111 H111 117.4
O17 C112 C107 123(3)
O17 C112 C111 125(3)
C107 C112 C111 112(3)
O18 C113 C114 100(3)
O18 C113 H11A 111.8
C114 C113 H11A 111.8
O18 C113 H11B 111.8
C114 C113 H11B 111.8
H11A C113 H11B 109.5
C115 C114 N8 115(3)
C115 C114 C113 118(2)
N8 C114 C113 107(2)
C115 C114 H114 105.2
N8 C114 H114 105.2
C113 C114 H114 105.2
C114 C115 C116 116(3)
C114 C115 H11C 108.3
C116 C115 H11C 108.3
C114 C115 H11D 108.3
C116 C115 H11D 108.3
H11C C115 H11D 107.4
C121 C116 C117 115(3)
C121 C116 C115 124(4)
C117 C116 C115 121(3)
C118 C117 C116 123(3)
C118 C117 H117 118.5
C116 C117 H117 118.5
C117 C118 C119 118(4)
C117 C118 H118 121.2
C119 C118 H118 121.2
C118 C119 C120 120(3)
C118 C119 H119 119.8
C120 C119 H119 119.8
C121 C120 C119 115(3)
C121 C120 H120 122.7
C119 C120 H120 122.7
C120 C121 C116 129(4)
C120 C121 H121 115.5
C116 C121 H121 115.5
N8 C122 C123 125(3)
N8 C122 H122 117.5
C123 C122 H122 117.5
C124 C123 C128 118(3)
C124 C123 C122 120(3)
C128 C123 C122 122(3)
C125 C124 C123 126(4)
C125 C124 H124 117.2
C123 C124 H124 117.2
C124 C125 C126 115(3)
C124 C125 Cl8 125(3)
C126 C125 Cl8 120(3)
C125 C126 C127 128(3)
C125 C126 H126 116.0
C127 C126 H126 116.0
C126 C127 C128 117(3)
C126 C127 H127 121.4
C128 C127 H127 121.4
O20 C128 C127 121(3)
O20 C128 C123 123(3)
C127 C128 C123 116(3)
O22 C129 H12A 109.5
O22 C129 H12B 109.5
H12A C129 H12B 109.5
O22 C129 H12C 109.5
H12A C129 H12C 109.5
H12B C129 H12C 109.5
O23 C130 H13D 109.5
O23 C130 H13E 109.5
H13D C130 H13E 109.5
O23 C130 H13F 109.5
H13D C130 H13F 109.5
H13E C130 H13F 109.5
O24 C131 H13G 109.4
O24 C131 H13H 109.5
H13G C131 H13H 109.5
O24 C131 H13I 109.5
H13G C131 H13I 109.5
H13H C131 H13I 109.5
O19 C132 H13J 109.5
O19 C132 H13K 109.5
H13J C132 H13K 109.5
O19 C132 H13L 109.5
H13J C132 H13L 109.5
H13K C132 H13L 109.5
O21 C133 H13S 109.5
O21 C133 H13T 109.4
H13S C133 H13T 109.5
O21 C133 H13U 109.5
H13S C133 H13U 109.5
H13T C133 H13U 109.5
O2 C134 H13A 109.5
O2 C134 H13B 109.4
H13A C134 H13B 109.5
O2 C134 H13C 109.5
H13A C134 H13C 109.5
H13B C134 H13C 109.5
O11 C135 H13P 109.5
O11 C135 H13Q 109.5
H13P C135 H13Q 109.5
O11 C135 H13R 109.5
H13P C135 H13R 109.5
H13Q C135 H13R 109.5
O25 C136 H13M 109.5
O25 C136 H13N 109.5
H13M C136 H13N 109.5
O25 C136 H13O 109.5
H13M C136 H13O 109.5
H13N C136 H13O 109.5

loop_
_geom_bond_atom_site_label_1
_geom_bond_atom_site_label_2
_geom_bond_distance
Cu1 N1 1.84(2)
Cu1 O3 1.940(14)
Cu1 O1 1.957(15)
Cu1 O4 1.958(14)
Cu1 O2 2.692(18)
Cu1 O9 2.735(16)
Cu2 O5 1.921(15)
Cu2 N2 1.910(19)
Cu2 O6 1.913(17)
Cu2 O3 1.953(14)
Cu2 O4 2.556(15)
Cu2 O23 2.580(18)
Cu3 O7 1.888(17)
Cu3 O4 1.939(16)
Cu3 O9 1.964(16)
Cu3 N3 1.956(19)
Cu3 O5 2.570(14)
Cu3 O22 2.585(18)
Cu4 O9 1.911(15)
Cu4 N4 1.944(19)
Cu4 O10 1.932(16)
Cu4 O5 1.953(14)
Cu4 O3 2.713(15)
Cu4 O11 2.756(19)
Cu5 O13 1.73(2)
Cu5 O12 1.903(19)
Cu5 N5 1.91(2)
Cu5 O14 1.925(18)
Cu5 O24 2.68(2)
Cu5 O18 2.80(2)
Cu6 O15 1.95(2)
Cu6 N6 1.97(3)
Cu6 O14 2.01(2)
Cu6 O16 2.04(2)
Cu6 O25 2.50(2)
Cu6 O13 2.60(2)
Cu7 O17 1.85(2)
Cu7 N7 1.95(2)
Cu7 O18 1.99(2)
Cu7 O13 2.00(2)
Cu7 O16 2.51(2)
Cu7 O19 2.69(2)
Cu8 O16 1.78(2)
Cu8 N8 1.87(3)
Cu8 O18 1.892(19)
Cu8 O20 1.921(19)
Cu8 O21 2.72(2)
Cu8 O14 2.78(2)
Cl1 C4 1.77(3)
Cl2 C20 1.76(2)
Cl3 C36 1.69(3)
Cl4 C52 1.74(3)
Cl5 C72 1.72(3)
Cl6 C86 1.72(4)
Cl7 C109 1.74(3)
Cl8 C125 1.72(3)
N1 C7 1.30(3)
N1 C8 1.55(3)
N2 C23 1.31(3)
N2 C24 1.51(3)
N3 C39 1.26(3)
N3 C40 1.43(3)
N4 C55 1.24(3)
N4 C57 1.49(3)
N5 C67 1.23(3)
N5 C66 1.48(3)
N6 C81 1.24(4)
N6 C89 1.40(4)
N7 C106 1.26(3)
N7 C98 1.49(4)
N8 C122 1.28(3)
N8 C114 1.49(4)
O1 C1 1.26(3)
O2 C134 1.36(4)
O2 H2C 0.8200
O3 C16 1.42(3)
O4 C48 1.43(3)
O5 C32 1.45(3)
O6 C17 1.37(3)
O7 C33 1.37(3)
O9 C56 1.41(3)
O10 C49 1.29(3)
O11 C135 1.48(4)
O11 H11E 0.8200
O12 C69 1.32(3)
O13 C97 1.52(3)
O14 C65 1.40(3)
O15 C83 1.27(4)
O16 C88 1.49(3)
O17 C112 1.28(3)
O18 C113 1.49(4)
O19 C132 1.50(4)
O19 H19 0.8200
O20 C128 1.24(3)
O21 C133 1.424(12)
O21 H21C 0.8200
O22 C129 1.37(4)
O22 H22 0.9021
O23 C130 1.44(4)
O23 H23D 0.8200
O24 C131 1.29(4)
O24 H24D 0.8416
O25 C136 1.38(4)
O25 H25E 0.8368
C1 C6 1.44(4)
C1 C2 1.46(3)
C2 C3 1.35(3)
C2 H2 0.9300
C3 C4 1.38(4)
C3 H3 0.9300
C4 C5 1.34(3)
C5 C6 1.40(3)
C5 H5 0.9300
C6 C7 1.44(3)
C7 H7 0.9300
C8 C9 1.48(3)
C8 C16 1.53(3)
C8 H8 0.9800
C9 C10 1.54(3)
C9 H9A 0.9700
C9 H9B 0.9700
C10 C15 1.35(3)
C10 C11 1.35(3)
C11 C12 1.43(3)
C11 H11 0.9300
C12 C13 1.39(3)
C12 H12 0.9300
C13 C14 1.39(4)
C13 H13 0.9300
C14 C15 1.35(3)
C14 H14 0.9300
C15 H15 0.9300
C16 H16A 0.9700
C16 H16B 0.9700
C17 C22 1.36(3)
C17 C18 1.38(3)
C18 C19 1.40(3)
C18 H18 0.9300
C19 C20 1.37(3)
C19 H19A 0.9300
C20 C21 1.31(3)
C21 C22 1.44(3)
C21 H21 0.9300
C22 C23 1.33(3)
C23 H23A 0.9300
C24 C32 1.47(3)
C24 C25 1.65(3)
C24 H24A 0.9800
C25 C26 1.37(4)
C25 H25A 0.9700
C25 H25B 0.9700
C26 C27 1.32(4)
C26 C31 1.41(4)
C27 C28 1.399(12)
C27 H27 0.9300
C28 C29 1.31(4)
C28 H28 0.9300
C29 C30 1.30(4)
C29 H29 0.9300
C30 C31 1.396(12)
C30 H30 0.9300
C31 H31 0.9300
C32 H32A 0.9700
C32 H32B 0.9700
C33 C38 1.38(3)
C33 C34 1.46(4)
C34 C35 1.31(3)
C34 H34 0.9300
C35 C36 1.41(4)
C35 H35 0.9300
C36 C37 1.33(4)
C37 C38 1.39(4)
C37 H37 0.9300
C38 C39 1.38(4)
C39 H39 0.9300
C40 C48 1.51(3)
C40 C41 1.53(4)
C40 H40 0.9800
C41 C42 1.49(4)
C41 H41A 0.9700
C41 H41B 0.9700
C42 C47 1.39(4)
C42 C43 1.44(5)
C43 C44 1.51(5)
C43 H43 0.9300
C44 C45 1.379(12)
C44 H44 0.9300
C45 C46 1.34(5)
C45 H45 0.9300
C46 C47 1.47(5)
C46 H46 0.9300
C47 H47 0.9300
C48 H48A 0.9700
C48 H48B 0.9700
C49 C54 1.43(3)
C49 C50 1.48(3)
C50 C51 1.27(3)
C50 H50 0.9300
C51 C52 1.39(4)
C51 H51 0.9300
C52 C53 1.34(3)
C53 C54 1.35(3)
C53 H53 0.9300
C54 C55 1.48(3)
C55 H55 0.9300
C56 C57 1.61(3)
C56 H56A 0.9700
C56 H56B 0.9700
C57 C58 1.47(3)
C57 H57 0.9800
C58 C59 1.51(3)
C58 H58A 0.9700
C58 H58B 0.9700
C59 C64 1.38(3)
C59 C60 1.40(3)
C60 C61 1.34(3)
C60 H60 0.9300
C61 C62 1.36(3)
C61 H61 0.9300
C62 C63 1.37(3)
C62 H62 0.9300
C63 C64 1.31(3)
C63 H63 0.9300
C64 H64 0.9300
C65 C66 1.55(4)
C65 H65A 0.9700
C65 H65B 0.9700
C66 C74 1.52(4)
C66 H66 0.9800
C67 C68 1.41(4)
C67 H67 0.9300
C68 C73 1.36(4)
C68 C69 1.44(4)
C69 C70 1.43(4)
C70 C71 1.30(4)
C70 H70 0.9300
C71 C72 1.34(4)
C71 H71 0.9300
C72 C73 1.36(4)
C73 H73 0.9300
C74 C75 1.47(4)
C74 H74A 0.9700
C74 H74B 0.9700
C75 C76 1.30(4)
C75 C80 1.38(4)
C76 C77 1.35(4)
C76 H76 0.9300
C77 C78 1.40(4)
C77 H77 0.9300
C78 C79 1.36(4)
C78 H78 0.9300
C79 C80 1.42(4)
C79 H79 0.9300
C80 H80 0.9300
C81 C82 1.47(4)
C81 H81 0.9300
C82 C83 1.39(4)
C82 C87 1.39(4)
C83 C84 1.43(5)
C84 C85 1.34(4)
C84 H84 0.9300
C85 C86 1.43(4)
C85 H85 0.9300
C86 C87 1.27(4)
C87 H87 0.9300
C88 C89 1.61(4)
C88 H88A 0.9700
C88 H88B 0.9700
C89 C90 1.57(4)
C89 H89 0.9800
C90 C91 1.47(4)
C90 H90A 0.9700
C90 H90B 0.9700
C91 C92 1.38(4)
C91 C96 1.44(4)
C92 C93 1.42(4)
C92 H92 0.9300
C93 C94 1.39(4)
C93 H93 0.9300
C94 C95 1.43(4)
C94 H94 0.9300
C95 C96 1.48(4)
C95 H95 0.9300
C96 H96 0.9300
C97 C98 1.52(4)
C97 H97A 0.9700
C97 H97B 0.9700
C98 C99 1.56(4)
C98 H98 0.9800
C99 C100 1.42(4)
C99 H99A 0.9700
C99 H99B 0.9700
C100 C101 1.37(4)
C100 C105 1.38(4)
C101 C102 1.30(4)
C101 H101 0.9300
C102 C103 1.33(4)
C102 H102 0.9300
C103 C104 1.42(4)
C103 H103 0.9300
C104 C105 1.36(4)
C104 H104 0.9300
C105 H105 0.9300
C106 C107 1.42(4)
C106 H106 0.9300
C107 C108 1.41(4)
C107 C112 1.41(4)
C108 C109 1.33(4)
C108 H108 0.9300
C109 C110 1.41(4)
C110 C111 1.29(4)
C110 H110 0.9300
C111 C112 1.46(4)
C111 H111 0.9300
C113 C114 1.56(4)
C113 H11A 0.9700
C113 H11B 0.9700
C114 C115 1.43(4)
C114 H114 0.9800
C115 C116 1.49(4)
C115 H11C 0.9700
C115 H11D 0.9700
C116 C121 1.33(4)
C116 C117 1.44(5)
C117 C118 1.33(4)
C117 H117 0.9300
C118 C119 1.43(4)
C118 H118 0.9300
C119 C120 1.45(5)
C119 H119 0.9300
C120 C121 1.32(4)
C120 H120 0.9300
C121 H121 0.9300
C122 C123 1.43(4)
C122 H122 0.9300
C123 C124 1.39(4)
C123 C128 1.44(4)
C124 C125 1.29(4)
C124 H124 0.9300
C125 C126 1.33(4)
C126 C127 1.36(4)
C126 H126 0.9300
C127 C128 1.41(4)
C127 H127 0.9300
C129 H12A 0.9600
C129 H12B 0.9600
C129 H12C 0.9600
C130 H13D 0.9600
C130 H13E 0.9600
C130 H13F 0.9600
C131 H13G 0.9600
C131 H13H 0.9600
C131 H13I 0.9600
C132 H13J 0.9600
C132 H13K 0.9600
C132 H13L 0.9600
C133 H13S 0.9600
C133 H13T 0.9600
C133 H13U 0.9600
C134 H13A 0.9600
C134 H13B 0.9600
C134 H13C 0.9600
C135 H13P 0.9600
C135 H13Q 0.9600
C135 H13R 0.9600
C136 H13M 0.9600
C136 H13N 0.9600
C136 H13O 0.9600

loop_
_geom_hbond_atom_site_label_D
_geom_hbond_atom_site_label_H
_geom_hbond_atom_site_label_A
_geom_hbond_distance_DH
_geom_hbond_distance_HA
_geom_hbond_distance_DA
_geom_hbond_angle_DHA
_geom_hbond_site_symmetry_A
C113 H11B O21 0.97 2.59 3.23(4) 123.6 .
C113 H11B Cl6 0.97 2.98 3.69(4) 130.5 1_545
C97 H97B O24 0.97 2.54 3.24(4) 129.6 .
C97 H97A O19 0.97 2.50 3.14(4) 123.2 .
C88 H88B O21 0.97 2.40 3.08(4) 126.5 .
C88 H88A O25 0.97 2.49 3.04(4) 115.7 .
C65 H65B O24 0.97 2.65 3.25(4) 120.1 .
C65 H65B O15 0.97 2.62 3.17(4) 116.4 .
C65 H65B Cl3 0.97 2.97 3.72(4) 134.8 1_566
C56 H56B O7 0.97 2.42 2.96(3) 114.6 .
C56 H56B Cl2 0.97 2.88 3.53(3) 125.1 1_545
C48 H48B O2 0.97 2.56 3.21(3) 125.0 .
C48 H48A O22 0.97 2.63 3.19(3) 117.7 .
C32 H32B O11 0.97 2.60 3.29(3) 128.8 .
C32 H32A O23 0.97 2.66 3.24(3) 118.9 .
C16 H16B O6 0.97 2.45 2.99(3) 115.0 .
O25 H25E O20 0.84 1.99 2.80(3) 162.5 .
O24 H24D O15 0.84 1.98 2.80(3) 167.7 .
O23 H23D O10 0.82 2.04 2.85(2) 170.7 .
O22 H22 O4 0.90 2.63 3.06(2) 110.1 .
O22 H22 O1 0.90 1.96 2.83(2) 161.9 .
O21 H21C O17 0.82 1.95 2.75(3) 161.9 .
O19 H19 O12 0.82 2.00 2.77(3) 156.4 .
O11 H11E O7 0.82 1.97 2.78(2) 169.2 .
O2 H2C O6 0.82 2.02 2.84(2) 175.0 .
